data_7238660
loop_
_publ_author_name
'Safaei, Shirin'
'Mohammadpoor-Baltork, Iraj'
'Khosropour, Ahmad Reza'
'Moghadam, Majid'
'Tangestaninejad, Shahram'
'Mirkhani, Valiollah'
'Kia, Reza'

_publ_section_title
;
 Application of a multi-SO3H Br\/onsted acidic ionic liquid in water: a
 highly efficient and reusable catalyst for the regioselective and
 scaled-up synthesis of pyrazoles under mild conditions
;
_journal_issue 13
_journal_name_full 'RSC Advances'
_journal_page_first 5610
_journal_paper_doi 10.1039/c2ra20624b
_journal_volume 2
_journal_year 2012
_chemical_formula_moiety 'C6 H8 F3 N3 O S'
_chemical_formula_sum 'C6 H8 F3 N3 O S'
_chemical_formula_weight 227.21
_space_group_IT_number 13
_space_group_name_Hall '-P 2yc'
_space_group_name_H-M_alt 'P 1 2/c 1'
_symmetry_cell_setting monoclinic
_symmetry_space_group_name_Hall '-P 2yc'
_symmetry_space_group_name_H-M 'P 1 2/c 1'
_atom_sites_solution_hydrogens geom
_atom_sites_solution_primary direct
_atom_sites_solution_secondary difmap
_audit_creation_method SHELXL-97
_cell_angle_alpha 90.00
_cell_angle_beta 115.03(3)
_cell_angle_gamma 90.00
_cell_formula_units_Z 4
_cell_length_a 11.767(2)
_cell_length_b 6.7984(14)
_cell_length_c 13.303(3)
_cell_measurement_reflns_used 2350
_cell_measurement_temperature 291(2)
_cell_measurement_theta_max 29.59
_cell_measurement_theta_min 2.78
_cell_volume 964.3(4)
_computing_cell_refinement 'X-Area 1.52'
_computing_data_collection 'X-Area 1.52 (Stoe & Cie GmbH, 2009)'
_computing_data_reduction 'X-Area 1.52'
_computing_molecular_graphics SHELXTL
_computing_publication_material 'SHELXTL, PLATON (Spek, 2009)'
_computing_structure_refinement SHELXTL
_computing_structure_solution 'SHELXTL (Sheldrick, 2008)'
_diffrn_ambient_temperature 291(2)
_diffrn_detector_area_resol_mean '0.15 mm'
_diffrn_measured_fraction_theta_full 0.928
_diffrn_measured_fraction_theta_max 0.928
_diffrn_measurement_device_type 'STOE IPDS 2T Image Plate diffractometer'
_diffrn_measurement_method '\w scans'
_diffrn_radiation_monochromator graphite
_diffrn_radiation_source 'fine-focus sealed tube'
_diffrn_radiation_type MoK\a
_diffrn_radiation_wavelength 0.71073
_diffrn_reflns_av_R_equivalents 0.0371
_diffrn_reflns_av_sigmaI/netI 0.0635
_diffrn_reflns_limit_h_max 11
_diffrn_reflns_limit_h_min -14
_diffrn_reflns_limit_k_max 8
_diffrn_reflns_limit_k_min -7
_diffrn_reflns_limit_l_max 16
_diffrn_reflns_limit_l_min -16
_diffrn_reflns_number 4251
_diffrn_reflns_theta_full 26.00
_diffrn_reflns_theta_max 26.00
_diffrn_reflns_theta_min 3.00
_diffrn_standards_number 0
_exptl_absorpt_coefficient_mu 0.353
_exptl_absorpt_correction_T_max 1.000
_exptl_absorpt_correction_T_min 0.978
_exptl_absorpt_correction_type multi-scan
_exptl_absorpt_process_details 'MULABS (Blessing, 1995) in PLATON (Spek, 2009)'
_exptl_crystal_colour colourless
_exptl_crystal_density_diffrn 1.565
_exptl_crystal_density_method 'not measured'
_exptl_crystal_description block
_exptl_crystal_F_000 464
_exptl_crystal_size_max 0.16
_exptl_crystal_size_mid 0.12
_exptl_crystal_size_min 0.10
_refine_diff_density_max 0.140
_refine_diff_density_min -0.203
_refine_diff_density_rms 0.039
_refine_ls_extinction_method none
_refine_ls_goodness_of_fit_ref 0.795
_refine_ls_hydrogen_treatment constr
_refine_ls_matrix_type full
_refine_ls_number_parameters 128
_refine_ls_number_reflns 1766
_refine_ls_number_restraints 0
_refine_ls_restrained_S_all 0.795
_refine_ls_R_factor_all 0.0713
_refine_ls_R_factor_gt 0.0323
_refine_ls_shift/su_max 0.000
_refine_ls_shift/su_mean 0.000
_refine_ls_structure_factor_coef Fsqd
_refine_ls_weighting_details 'calc w=1/[\s^2^(Fo^2^)+(0.0339P)^2^] where P=(Fo^2^+2Fc^2^)/3'
_refine_ls_weighting_scheme calc
_refine_ls_wR_factor_gt 0.0605
_refine_ls_wR_factor_ref 0.0662
_reflns_number_gt 1020
_reflns_number_total 1766
_reflns_threshold_expression I>2\s(I)
_cod_data_source_file c2ra20624b.txt
_cod_data_source_block a3
_cod_depositor_comments
;
The following automatic conversions were performed:

data item '_symmetry_cell_setting' value 'Monoclinic' was changed to
'monoclinic' in accordance with the
/home/saulius/struct/COD-crude-data/automatic-downloads/DataCite-retrospective/RSC/depositions/lib/dictionaries/cif_core.dic
dictionary named 'cif_core.dic' version 2.4.2 last updated on
2011-04-26.

Automatic conversion script
Id: cif_fix_values 6909 2019-04-08 15:41:33Z antanas 
;
_cod_original_cell_volume 964.3(3)
_cod_original_sg_symbol_H-M 'P 2/c'
_cod_database_code 7238660

loop_
_symmetry_equiv_pos_as_xyz
'x, y, z'
'-x, y, -z+1/2'
'-x, -y, -z'
'x, -y, z-1/2'

loop_
_atom_site_label
_atom_site_type_symbol
_atom_site_fract_x
_atom_site_fract_y
_atom_site_fract_z
_atom_site_U_iso_or_equiv
_atom_site_adp_type
_atom_site_occupancy
_atom_site_symmetry_multiplicity
_atom_site_calc_flag
_atom_site_refinement_flags
S1 S 0.55355(6) -0.21071(9) -0.42318(4) 0.0558(2) Uani 1 1 d .
F1 F 0.82325(15) -0.0296(3) -0.30111(10) 0.0898(5) Uani 1 1 d .
F2 F 0.89474(16) 0.1286(2) -0.14820(12) 0.0900(5) Uani 1 1 d .
F3 F 0.94064(14) -0.1740(3) -0.14945(13) 0.0898(5) Uani 1 1 d .
O1 O 0.64133(14) 0.0403(2) -0.21721(10) 0.0525(4) Uani 1 1 d .
H1 H 0.6005 0.0057 -0.2865 0.079 Uiso 1 1 d R
N1 N 0.69508(17) -0.3021(3) -0.21089(11) 0.0444(5) Uani 1 1 d .
N2 N 0.73528(17) -0.4392(3) -0.12175(12) 0.0500(5) Uani 1 1 d .
N3 N 0.5912(2) -0.5559(3) -0.32275(13) 0.0604(6) Uani 1 1 d .
H2 H 0.6261 -0.6329 -0.2637 0.073 Uiso 1 1 d R
H3 H 0.5460 -0.5939 -0.3827 0.073 Uiso 1 1 d R
C1 C 0.7823(2) -0.3400(3) -0.03139(15) 0.0482(6) Uani 1 1 d .
C2 C 0.7761(2) -0.1240(3) -0.04659(14) 0.0489(6) Uani 1 1 d .
H2A H 0.8574 -0.0639 -0.0047 0.059 Uiso 1 1 calc R
H2B H 0.7155 -0.0660 -0.0237 0.059 Uiso 1 1 calc R
C3 C 0.7348(2) -0.0996(3) -0.17188(14) 0.0409(6) Uani 1 1 d .
C4 C 0.6160(2) -0.3666(3) -0.31366(14) 0.0445(6) Uani 1 1 d .
C5 C 0.8374(3) -0.4415(4) 0.07907(16) 0.0744(9) Uani 1 1 d .
H5A H 0.8196 -0.5797 0.0688 0.112 Uiso 1 1 calc R
H5B H 0.8014 -0.3880 0.1258 0.112 Uiso 1 1 calc R
H5C H 0.9265 -0.4218 0.1133 0.112 Uiso 1 1 calc R
C6 C 0.8479(3) -0.0451(4) -0.19427(17) 0.0603(7) Uani 1 1 d .

loop_
_atom_site_aniso_label
_atom_site_aniso_U_11
_atom_site_aniso_U_22
_atom_site_aniso_U_33
_atom_site_aniso_U_23
_atom_site_aniso_U_13
_atom_site_aniso_U_12
S1 0.0704(5) 0.0420(3) 0.0379(3) 0.0022(2) 0.0063(2) 0.0029(3)
F1 0.0841(12) 0.1288(14) 0.0596(8) 0.0127(8) 0.0334(7) -0.0245(11)
F2 0.0808(12) 0.0818(12) 0.0958(10) -0.0065(9) 0.0262(8) -0.0433(10)
F3 0.0564(11) 0.1108(14) 0.1051(11) 0.0251(10) 0.0371(9) 0.0169(10)
O1 0.0535(10) 0.0336(9) 0.0523(8) -0.0034(6) 0.0048(7) 0.0061(8)
N1 0.0566(13) 0.0293(10) 0.0355(8) 0.0030(7) 0.0082(7) 0.0005(10)
N2 0.0594(13) 0.0387(11) 0.0427(9) 0.0084(8) 0.0125(8) 0.0009(10)
N3 0.0830(16) 0.0356(13) 0.0441(9) -0.0048(8) 0.0088(9) -0.0064(11)
C1 0.0486(15) 0.0486(16) 0.0393(11) 0.0040(10) 0.0107(9) -0.0054(12)
C2 0.0488(15) 0.0518(15) 0.0384(10) -0.0062(10) 0.0109(9) -0.0062(12)
C3 0.0435(15) 0.0317(13) 0.0398(10) -0.0007(9) 0.0101(9) -0.0018(11)
C4 0.0523(15) 0.0359(14) 0.0384(10) -0.0018(9) 0.0126(10) 0.0022(11)
C5 0.089(2) 0.0753(19) 0.0441(11) 0.0157(12) 0.0137(12) -0.0099(17)
C6 0.0553(18) 0.0652(18) 0.0538(13) 0.0085(12) 0.0166(12) -0.0062(16)

loop_
_atom_type_symbol
_atom_type_description
_atom_type_scat_dispersion_real
_atom_type_scat_dispersion_imag
_atom_type_scat_source
C C 0.0033 0.0016 'International Tables Vol C Tables 4.2.6.8 and 6.1.1.4'
H H 0.0000 0.0000 'International Tables Vol C Tables 4.2.6.8 and 6.1.1.4'
N N 0.0061 0.0033 'International Tables Vol C Tables 4.2.6.8 and 6.1.1.4'
F F 0.0171 0.0103 'International Tables Vol C Tables 4.2.6.8 and 6.1.1.4'
S S 0.1246 0.1234 'International Tables Vol C Tables 4.2.6.8 and 6.1.1.4'
O O 0.0106 0.0060 'International Tables Vol C Tables 4.2.6.8 and 6.1.1.4'

loop_
_geom_angle_atom_site_label_1
_geom_angle_atom_site_label_2
_geom_angle_atom_site_label_3
_geom_angle
C3 O1 H1 104.8
C4 N1 N2 118.14(18)
C4 N1 C3 129.36(16)
N2 N1 C3 111.95(14)
C1 N2 N1 107.25(17)
C4 N3 H2 119.7
C4 N3 H3 116.1
H2 N3 H3 124.2
N2 C1 C2 114.65(16)
N2 C1 C5 120.9(2)
C2 C1 C5 124.49(18)
C1 C2 C3 103.30(16)
C1 C2 H2A 111.1
C3 C2 H2A 111.1
C1 C2 H2B 111.1
C3 C2 H2B 111.1
H2A C2 H2B 109.1
O1 C3 N1 114.36(16)
O1 C3 C6 110.23(18)
N1 C3 C6 109.29(19)
O1 C3 C2 112.03(18)
N1 C3 C2 100.89(15)
C6 C3 C2 109.64(17)
N3 C4 N1 116.03(17)
N3 C4 S1 122.28(15)
N1 C4 S1 121.69(17)
C1 C5 H5A 109.5
C1 C5 H5B 109.5
H5A C5 H5B 109.5
C1 C5 H5C 109.5
H5A C5 H5C 109.5
H5B C5 H5C 109.5
F3 C6 F1 107.4(2)
F3 C6 F2 106.0(2)
F1 C6 F2 106.3(2)
F3 C6 C3 111.8(2)
F1 C6 C3 114.45(19)
F2 C6 C3 110.4(2)

loop_
_geom_bond_atom_site_label_1
_geom_bond_atom_site_label_2
_geom_bond_distance
S1 C4 1.697(2)
F1 C6 1.329(2)
F2 C6 1.337(3)
F3 C6 1.328(3)
O1 C3 1.385(2)
O1 H1 0.8718
N1 C4 1.360(2)
N1 N2 1.422(2)
N1 C3 1.476(2)
N2 C1 1.282(2)
N3 C4 1.314(3)
N3 H2 0.8866
N3 H3 0.7922
C1 C2 1.480(3)
C1 C5 1.500(3)
C2 C3 1.535(2)
C2 H2A 0.9700
C2 H2B 0.9700
C3 C6 1.527(3)
C5 H5A 0.9600
C5 H5B 0.9600
C5 H5C 0.9600

loop_
_geom_torsion_atom_site_label_1
_geom_torsion_atom_site_label_2
_geom_torsion_atom_site_label_3
_geom_torsion_atom_site_label_4
_geom_torsion
C4 N1 N2 C1 -164.7(2)
C3 N1 N2 C1 7.5(3)
N1 N2 C1 C2 2.2(3)
N1 N2 C1 C5 -178.2(2)
N2 C1 C2 C3 -10.3(3)
C5 C1 C2 C3 170.1(2)
C4 N1 C3 O1 37.7(3)
N2 N1 C3 O1 -133.49(18)
C4 N1 C3 C6 -86.5(3)
N2 N1 C3 C6 102.41(19)
C4 N1 C3 C2 158.1(2)
N2 N1 C3 C2 -13.1(2)
C1 C2 C3 O1 135.1(2)
C1 C2 C3 N1 13.0(2)
C1 C2 C3 C6 -102.2(2)
N2 N1 C4 N3 -5.0(3)
C3 N1 C4 N3 -175.7(2)
N2 N1 C4 S1 175.02(16)
C3 N1 C4 S1 4.3(3)
O1 C3 C6 F3 178.45(17)
N1 C3 C6 F3 -55.1(2)
C2 C3 C6 F3 54.7(2)
O1 C3 C6 F1 -59.2(3)
N1 C3 C6 F1 67.3(3)
C2 C3 C6 F1 177.0(2)
O1 C3 C6 F2 60.7(2)
N1 C3 C6 F2 -172.81(16)
C2 C3 C6 F2 -63.1(2)
